data_7215093
loop_
_publ_author_name
'Lin, Zhongjun'
'Zou, Ruqiang'
'Xia, Wei'
'Chen, Liangjie'
'Wang, Xidong'
'Liao, Fuhui'
'Wang, Yingxia'
'Lin, Jianhua'
'Burrell, Anthony K.'

_publ_section_title
;
 Ultrasensitive sorption behavior of isostructural lanthanide--organic
 frameworks induced by lanthanide contraction
;
_journal_issue 39
_journal_name_full 'Journal of Materials Chemistry'
_journal_page_first 21076
_journal_paper_doi 10.1039/c2jm33884j
_journal_volume 22
_journal_year 2012
_chemical_formula_sum 'C33 H31 N2 O9 Pr'
_chemical_formula_weight 740.51
_chemical_name_systematic
;
?
;
_space_group_IT_number 178
_symmetry_cell_setting hexagonal
_symmetry_space_group_name_Hall 'P 61 2 (0 0 5)'
_symmetry_space_group_name_H-M 'P 61 2 2'
_atom_sites_solution_hydrogens geom
_atom_sites_solution_primary direct
_atom_sites_solution_secondary difmap
_audit_creation_method SHELXL-97
_cell_angle_alpha 90.00
_cell_angle_beta 90.00
_cell_angle_gamma 120.00
_cell_formula_units_Z 6
_cell_length_a 16.4393(3)
_cell_length_b 16.4393(3)
_cell_length_c 23.7770(9)
_cell_measurement_temperature 296(2)
_cell_volume 5564.9(3)
_computing_structure_refinement 'SHELXL-97 (Sheldrick, 1997)'
_computing_structure_solution 'SHELXS-97 (Sheldrick, 1990)'
_diffrn_ambient_temperature 296(2)
_diffrn_measured_fraction_theta_full 0.998
_diffrn_measured_fraction_theta_max 0.998
_diffrn_radiation_monochromator graphite
_diffrn_radiation_source 'fine-focus sealed tube'
_diffrn_radiation_type MoK\a
_diffrn_radiation_wavelength 0.71073
_diffrn_reflns_av_R_equivalents 0.1106
_diffrn_reflns_av_sigmaI/netI 0.0607
_diffrn_reflns_limit_h_max 21
_diffrn_reflns_limit_h_min -21
_diffrn_reflns_limit_k_max 21
_diffrn_reflns_limit_k_min -21
_diffrn_reflns_limit_l_max 30
_diffrn_reflns_limit_l_min -30
_diffrn_reflns_number 73752
_diffrn_reflns_theta_full 27.60
_diffrn_reflns_theta_max 27.60
_diffrn_reflns_theta_min 1.43
_exptl_absorpt_coefficient_mu 1.362
_exptl_absorpt_correction_T_max 0.8758
_exptl_absorpt_correction_T_min 0.6854
_exptl_absorpt_correction_type multi-scan
_exptl_absorpt_process_details SADABS
_exptl_crystal_colour Green
_exptl_crystal_density_diffrn 1.326
_exptl_crystal_density_method 'not measured'
_exptl_crystal_description needle
_exptl_crystal_F_000 2244
_exptl_crystal_size_max 0.30
_exptl_crystal_size_mid 0.16
_exptl_crystal_size_min 0.10
_refine_diff_density_max 1.956
_refine_diff_density_min -2.229
_refine_diff_density_rms 0.289
_refine_ls_abs_structure_details 'Flack H D (1983), Acta Cryst. A39, 876-881'
_refine_ls_abs_structure_Flack 0.04(5)
_refine_ls_extinction_method none
_refine_ls_goodness_of_fit_ref 1.443
_refine_ls_hydrogen_treatment constr
_refine_ls_matrix_type full
_refine_ls_number_parameters 186
_refine_ls_number_reflns 4317
_refine_ls_number_restraints 10
_refine_ls_restrained_S_all 1.517
_refine_ls_R_factor_all 0.0897
_refine_ls_R_factor_gt 0.0707
_refine_ls_shift/su_max 0.001
_refine_ls_shift/su_mean 0.000
_refine_ls_structure_factor_coef Fsqd
_refine_ls_weighting_details 'calc w=1/[\s^2^(Fo^2^)+(0.0980P)^2^+0.0000P] where P=(Fo^2^+2Fc^2^)/3'
_refine_ls_weighting_scheme calc
_refine_ls_wR_factor_gt 0.1949
_refine_ls_wR_factor_ref 0.2072
_reflns_number_gt 3521
_reflns_number_total 4317
_reflns_threshold_expression >2sigma(I)
_cod_data_source_file c2jm33884j.txt
_cod_data_source_block Pr-LOF
_cod_depositor_comments
;
The following automatic conversions were performed:

'_refine_ls_hydrogen_treatment' value 'Constr' changed to 'constr'
according to
/usr/data/users/saulius/automatic-downloads/retrospective/RSC/lib/dictionaries/cif_core.dic
dictionary named 'cif_core.dic' version 2.4.2 from 2011-04-26.

Automatic conversion script
Id: cif_fix_values 2281 2013-09-26 08:29:07Z andrius 
;
_cod_original_sg_symbol_H-M P6122
_cod_database_code 7215093

loop_
_symmetry_equiv_pos_as_xyz
'x, y, z'
'-y, x-y, z+1/3'
'-x+y, -x, z+2/3'
'-x, -y, z+1/2'
'y, -x+y, z+5/6'
'x-y, x, z+1/6'
'y, x, -z+1/3'
'x-y, -y, -z'
'-x, -x+y, -z+2/3'
'-y, -x, -z+5/6'
'-x+y, y, -z+1/2'
'x, x-y, -z+1/6'

loop_
_atom_site_label
_atom_site_type_symbol
_atom_site_fract_x
_atom_site_fract_y
_atom_site_fract_z
_atom_site_U_iso_or_equiv
_atom_site_adp_type
_atom_site_occupancy
_atom_site_symmetry_multiplicity
_atom_site_calc_flag
_atom_site_refinement_flags
_atom_site_disorder_assembly
_atom_site_disorder_group
Pr1 Pr 0.91567(4) 1.0000 0.0000 0.0212(2) Uani 1 2 d S . .
C1 C 0.8258(7) 0.8013(7) 0.0374(5) 0.031(2) Uani 1 1 d . . .
C2 C 0.7883(7) 0.6967(7) 0.0420(4) 0.028(2) Uani 1 1 d . . .
C3 C 0.8324(8) 0.6614(7) 0.0748(5) 0.029(2) Uani 1 1 d . . .
H3 H 0.8896 0.7023 0.0916 0.034 Uiso 1 1 calc R . .
C4 C 0.7928(7) 0.5663(7) 0.0828(5) 0.029(2) Uani 1 1 d . . .
H4 H 0.8229 0.5439 0.1059 0.035 Uiso 1 1 calc R . .
C5 C 0.7066(7) 0.5015(6) 0.0566(5) 0.031(2) Uani 1 1 d . . .
C6 C 0.6662(9) 0.5380(8) 0.0213(5) 0.042(3) Uani 1 1 d . . .
H6 H 0.6118 0.4971 0.0018 0.050 Uiso 1 1 calc R . .
C7 C 0.7048(8) 0.6349(8) 0.0141(5) 0.040(3) Uani 1 1 d . . .
H7 H 0.6752 0.6581 -0.0090 0.048 Uiso 1 1 calc R . .
C8 C 0.6574(7) 0.4009(7) 0.0704(5) 0.032(2) Uani 1 1 d . . .
C9 C 0.7067(10) 0.3533(5) 0.0833 0.032(3) Uani 1 2 d S . .
H9 H 0.7720 0.3860 0.0833 0.039 Uiso 1 2 calc SR . .
C10 C 0.5613(8) 0.3497(8) 0.0691(6) 0.040(3) Uani 1 1 d . . .
H10 H 0.5285 0.3795 0.0581 0.048 Uiso 1 1 calc R . .
C11 C 0.5108(11) 0.2554(6) 0.0833 0.041(4) Uani 1 2 d S . .
C12 C 0.4055(11) 0.2027(6) 0.0833 0.043(4) Uani 1 2 d S . .
C13 C 0.3563(11) 0.2213(9) 0.0426(7) 0.059(4) Uani 1 1 d . . .
H13 H 0.3889 0.2658 0.0148 0.071 Uiso 1 1 calc R . .
C14 C 0.2594(11) 0.1741(9) 0.0430(6) 0.058(4) Uani 1 1 d . . .
H14 H 0.2271 0.1884 0.0163 0.070 Uiso 1 1 calc R . .
C15 C 0.2095(11) 0.1048(6) 0.0833 0.035(4) Uani 1 2 d S . .
C16 C 0.1041(11) 0.0521(5) 0.0833 0.030(3) Uani 1 2 d S . .
O1 O 0.8914(5) 0.8584(5) 0.0688(3) 0.0289(15) Uani 1 1 d . . .
O2 O 0.7900(7) 0.8305(6) 0.0016(5) 0.069(3) Uani 1 1 d . . .
O3 O 0.0642(5) 0.0705(5) 0.0451(3) 0.0402(18) Uani 1 1 d . . .
O1W O 0.7649(8) 1.0000 0.0000 0.053(3) Uani 1 2 d S . .
C17 C 0.917(2) 0.404(2) 0.1948(15) 0.219(19) Uiso 1 1 d D . .
C18 C 0.765(3) 0.323(3) 0.250(2) 0.29(3) Uiso 1 1 d D . .
C19 C 0.876(3) 0.256(3) 0.248(2) 0.28(2) Uiso 1 1 d D . .
O4 O 0.981(4) 0.414(4) 0.158(2) 0.29(3) Uiso 0.50 1 d PD A 1
O4' O 0.899(2) 0.461(2) 0.1681(13) 0.137(11) Uiso 0.50 1 d PD A 2
N1 N 0.850(2) 0.324(2) 0.2328(14) 0.241(17) Uiso 1 1 d D A .

loop_
_atom_site_aniso_label
_atom_site_aniso_U_11
_atom_site_aniso_U_22
_atom_site_aniso_U_33
_atom_site_aniso_U_23
_atom_site_aniso_U_13
_atom_site_aniso_U_12
Pr1 0.0152(3) 0.0152(4) 0.0332(4) -0.0026(3) -0.00132(16) 0.00760(18)
C1 0.022(5) 0.023(5) 0.051(6) -0.001(5) 0.010(5) 0.012(4)
C2 0.025(5) 0.024(5) 0.039(6) -0.001(4) 0.003(4) 0.014(4)
C3 0.023(5) 0.020(5) 0.043(6) 0.007(4) 0.001(5) 0.012(4)
C4 0.017(5) 0.021(5) 0.047(6) 0.000(5) 0.004(4) 0.007(4)
C5 0.021(5) 0.020(5) 0.054(7) 0.003(4) 0.004(5) 0.012(4)
C6 0.043(7) 0.033(6) 0.057(7) 0.018(5) 0.019(6) 0.025(6)
C7 0.038(6) 0.030(6) 0.059(8) 0.007(5) 0.020(5) 0.023(5)
C8 0.020(5) 0.023(5) 0.052(6) 0.001(4) 0.006(5) 0.010(4)
C9 0.019(7) 0.023(6) 0.054(9) 0.000(6) 0.000 0.009(4)
C10 0.019(5) 0.022(5) 0.077(8) 0.003(6) 0.007(6) 0.008(4)
C11 0.024(8) 0.017(5) 0.086(13) 0.000(7) 0.000 0.012(4)
C12 0.022(8) 0.024(6) 0.081(14) 0.000(8) 0.000 0.011(4)
C13 0.061(9) 0.021(6) 0.087(11) -0.003(7) 0.022(8) 0.015(6)
C14 0.070(10) 0.028(7) 0.070(9) -0.007(7) 0.017(7) 0.019(7)
C15 0.035(8) 0.023(6) 0.050(9) 0.000(5) 0.000 0.017(4)
C16 0.032(8) 0.017(4) 0.045(8) 0.000(5) 0.000 0.016(4)
O1 0.024(3) 0.032(4) 0.036(3) -0.004(3) -0.001(3) 0.019(3)
O2 0.074(7) 0.048(5) 0.111(8) 0.037(6) 0.063(7) 0.050(5)
O3 0.038(4) 0.022(4) 0.056(4) 0.004(3) 0.012(3) 0.012(3)
O1W 0.051(5) 0.051(7) 0.058(7) 0.020(8) 0.010(4) 0.025(4)

loop_
_atom_type_symbol
_atom_type_description
_atom_type_scat_dispersion_real
_atom_type_scat_dispersion_imag
_atom_type_scat_source
C C 0.0033 0.0016 'International Tables Vol C Tables 4.2.6.8 and 6.1.1.4'
H H 0.0000 0.0000 'International Tables Vol C Tables 4.2.6.8 and 6.1.1.4'
N N 0.0061 0.0033 'International Tables Vol C Tables 4.2.6.8 and 6.1.1.4'
O O 0.0106 0.0060 'International Tables Vol C Tables 4.2.6.8 and 6.1.1.4'
Pr Pr -0.2180 2.8214 'International Tables Vol C Tables 4.2.6.8 and 6.1.1.4'

loop_
_geom_angle_atom_site_label_1
_geom_angle_atom_site_label_2
_geom_angle_atom_site_label_3
_geom_angle
_geom_angle_site_symmetry_1
_geom_angle_site_symmetry_3
O3 Pr1 O3 76.5(4) 1_665 8_665
O3 Pr1 O1 136.1(3) 1_665 5_564
O3 Pr1 O1 72.9(2) 8_665 5_564
O3 Pr1 O1 72.9(2) 1_665 12_565
O3 Pr1 O1 136.1(3) 8_665 12_565
O1 Pr1 O1 148.5(3) 5_564 12_565
O3 Pr1 O1W 141.7(2) 1_665 .
O3 Pr1 O1W 141.7(2) 8_665 .
O1 Pr1 O1W 74.24(17) 5_564 .
O1 Pr1 O1W 74.24(17) 12_565 .
O3 Pr1 O2 79.0(3) 1_665 8_675
O3 Pr1 O2 127.7(3) 8_665 8_675
O1 Pr1 O2 95.5(3) 5_564 8_675
O1 Pr1 O2 76.0(3) 12_565 8_675
O1W Pr1 O2 74.4(2) . 8_675
O3 Pr1 O2 127.7(3) 1_665 .
O3 Pr1 O2 79.0(3) 8_665 .
O1 Pr1 O2 76.0(3) 5_564 .
O1 Pr1 O2 95.5(3) 12_565 .
O1W Pr1 O2 74.4(2) . .
O2 Pr1 O2 148.9(4) 8_675 .
O3 Pr1 O1 74.7(2) 1_665 8_675
O3 Pr1 O1 79.7(2) 8_665 8_675
O1 Pr1 O1 69.5(3) 5_564 8_675
O1 Pr1 O1 120.3(2) 12_565 8_675
O1W Pr1 O1 106.43(15) . 8_675
O2 Pr1 O1 49.4(3) 8_675 8_675
O2 Pr1 O1 143.4(3) . 8_675
O3 Pr1 O1 79.7(2) 1_665 .
O3 Pr1 O1 74.7(2) 8_665 .
O1 Pr1 O1 120.3(2) 5_564 .
O1 Pr1 O1 69.5(3) 12_565 .
O1W Pr1 O1 106.43(15) . .
O2 Pr1 O1 143.4(3) 8_675 .
O2 Pr1 O1 49.4(3) . .
O1 Pr1 O1 147.1(3) 8_675 .
O3 Pr1 C1 72.0(3) 1_665 8_675
O3 Pr1 C1 103.1(3) 8_665 8_675
O1 Pr1 C1 85.1(3) 5_564 8_675
O1 Pr1 C1 96.6(3) 12_565 8_675
O1W Pr1 C1 93.0(2) . 8_675
O2 Pr1 C1 24.7(3) 8_675 8_675
O2 Pr1 C1 159.5(3) . 8_675
O1 Pr1 C1 25.1(3) 8_675 8_675
O1 Pr1 C1 151.1(2) . 8_675
O3 Pr1 C1 103.1(3) 1_665 .
O3 Pr1 C1 72.0(3) 8_665 .
O1 Pr1 C1 96.6(3) 5_564 .
O1 Pr1 C1 85.1(3) 12_565 .
O1W Pr1 C1 93.0(2) . .
O2 Pr1 C1 159.5(3) 8_675 .
O2 Pr1 C1 24.7(3) . .
O1 Pr1 C1 151.1(2) 8_675 .
O1 Pr1 C1 25.1(3) . .
C1 Pr1 C1 174.0(4) 8_675 .
O2 C1 O1 120.3(10) . .
O2 C1 C2 118.7(10) . .
O1 C1 C2 121.0(10) . .
O2 C1 Pr1 56.5(6) . .
O1 C1 Pr1 65.7(5) . .
C2 C1 Pr1 165.5(8) . .
C3 C2 C7 119.7(10) . .
C3 C2 C1 121.3(9) . .
C7 C2 C1 119.0(10) . .
C4 C3 C2 120.6(10) . .
C3 C4 C5 121.3(10) . .
C6 C5 C4 117.2(10) . .
C6 C5 C8 120.8(10) . .
C4 C5 C8 121.7(10) . .
C5 C6 C7 121.8(12) . .
C2 C7 C6 119.3(11) . .
C10 C8 C9 118.0(10) . .
C10 C8 C5 120.2(10) . .
C9 C8 C5 121.8(9) . .
C8 C9 C8 120.5(13) . 12
C8 C10 C11 122.9(11) . .
C10 C11 C10 117.5(15) . 12
C10 C11 C12 121.2(7) . .
C10 C11 C12 121.2(7) 12 .
C13 C12 C13 119.6(17) . 12
C13 C12 C11 120.2(8) . .
C13 C12 C11 120.2(8) 12 .
C14 C13 C12 120.4(14) . .
C13 C14 C15 120.3(16) . .
C14 C15 C14 119.0(19) . 12
C14 C15 C16 120.5(9) . .
C14 C15 C16 120.5(9) 12 .
O3 C16 O3 125.7(14) . 12
O3 C16 C15 117.1(7) . .
O3 C16 C15 117.1(7) 12 .
C1 O1 Pr1 139.3(7) . 6_655
C1 O1 Pr1 89.2(6) . .
Pr1 O1 Pr1 108.4(3) 6_655 .
C1 O2 Pr1 98.8(8) . .
C16 O3 Pr1 138.6(8) . 1_445
O4' C17 O4 92(3) . .
O4' C17 N1 127.6(19) . .
O4 C17 N1 133(2) . .
C19 N1 C18 124.7(9) . .
C19 N1 C17 118.3(9) . .
C18 N1 C17 117.0(8) . .

loop_
_geom_bond_atom_site_label_1
_geom_bond_atom_site_label_2
_geom_bond_distance
_geom_bond_site_symmetry_2
Pr1 O3 2.371(8) 1_665
Pr1 O3 2.371(8) 8_665
Pr1 O1 2.468(7) 5_564
Pr1 O1 2.468(7) 12_565
Pr1 O1W 2.478(12) .
Pr1 O2 2.505(10) 8_675
Pr1 O2 2.505(10) .
Pr1 O1 2.707(7) 8_675
Pr1 O1 2.707(7) .
Pr1 C1 2.970(10) 8_675
Pr1 C1 2.970(10) .
C1 O2 1.258(14) .
C1 O1 1.261(13) .
C1 C2 1.513(14) .
C2 C3 1.376(15) .
C2 C7 1.400(16) .
C3 C4 1.372(14) .
C4 C5 1.424(15) .
C5 C6 1.379(16) .
C5 C8 1.470(13) .
C6 C7 1.401(16) .
C8 C10 1.370(14) .
C8 C9 1.412(12) .
C9 C8 1.412(12) 12
C10 C11 1.386(13) .
C11 C10 1.386(13) 12
C11 C12 1.50(2) .
C12 C13 1.390(18) .
C12 C13 1.390(18) 12
C13 C14 1.38(2) .
C14 C15 1.399(16) .
C15 C14 1.399(16) 12
C15 C16 1.50(2) .
C16 O3 1.245(11) .
C16 O3 1.245(11) 12
O1 Pr1 2.468(7) 6_655
O3 Pr1 2.371(8) 1_445
C17 O4' 1.266(10) .
C17 O4 1.309(11) .
C17 N1 1.516(9) .
C18 N1 1.450(9) .
C19 N1 1.428(9) .
